data_2003823
loop_
_publ_author_name
'Carugo, O.'
'Castellani, C. B.'
'Perotti, A.'

_publ_section_title
;
 Mono- and Diprotonated 1,4-Dihydrazinophthalazine:
 C~8~H~11~N~6~^+^.Cl^{-^} and C~8~H~12~N~6~^2+^.2Cl^{-^}.2H~2~O
;
_journal_issue 8
_journal_name_full 'Acta Crystallographica Section C'
_journal_page_first 1683
_journal_page_last 1687
_journal_paper_doi 10.1107/S0108270195000187
_journal_volume 51
_journal_year 1995
_chemical_formula_moiety 'C8 H12 N6 , 2H2 O , 2Cl'
_chemical_formula_sum 'C8 H16 Cl2 N6 O2'
_chemical_formula_weight 299.16
_space_group_IT_number 14
_symmetry_cell_setting monoclinic
_symmetry_space_group_name_Hall '-P 2ybc'
_symmetry_space_group_name_H-M 'P 1 21/c 1'
_atom_type_scat_source IntTabIV
_cell_angle_alpha 90
_cell_angle_beta 113.88(6)
_cell_angle_gamma 90
_cell_formula_units_Z 4
_cell_length_a 9.819(1)
_cell_length_b 21.581(2)
_cell_length_c 7.027(1)
_cell_measurement_reflns_used 25
_cell_measurement_temperature 293
_cell_measurement_theta_max 45
_cell_measurement_theta_min 35
_cell_volume 1361.6(7)
_diffrn_measurement_device 'Enraf-Nonius CAD-4'
_diffrn_measurement_method \w-2\q
_diffrn_radiation_type CuK\a
_diffrn_radiation_wavelength 1.54184
_diffrn_reflns_av_R_equivalents 0.018
_diffrn_reflns_limit_h_max 5
_diffrn_reflns_limit_h_min 0
_diffrn_reflns_limit_k_max 18
_diffrn_reflns_limit_k_min 0
_diffrn_reflns_limit_l_max 7
_diffrn_reflns_limit_l_min -7
_diffrn_reflns_number 2729
_diffrn_reflns_theta_max 70
_diffrn_standards_decay_% -0.2
_diffrn_standards_interval_time 120
_diffrn_standards_number 3
_exptl_absorpt_coefficient_mu 4.443
_exptl_absorpt_correction_T_max 0.99
_exptl_absorpt_correction_T_min 0.74
_exptl_absorpt_correction_type 'empirical (North, Phillips & Mathews, 1968)'
_exptl_crystal_colour white
_exptl_crystal_density_diffrn 1.46
_exptl_crystal_description prism
_exptl_crystal_size_max 0.20
_exptl_crystal_size_mid 0.20
_exptl_crystal_size_min 0.10
_refine_diff_density_max 0.15
_refine_diff_density_min -0.14
_refine_ls_extinction_method none
_refine_ls_goodness_of_fit_obs 0.935
_refine_ls_hydrogen_treatment refall
_refine_ls_number_parameters 227
_refine_ls_number_reflns 1866
_refine_ls_R_factor_obs 0.039
_refine_ls_shift/esd_max 0.03
_refine_ls_structure_factor_coef F
_refine_ls_weighting_details 'w = 1/\s^2^(F)'
_refine_ls_weighting_scheme calc
_refine_ls_wR_factor_obs 0.030
_reflns_number_observed 1866
_reflns_number_total 2341
_reflns_observed_criterion I>2\s(I)
_cod_data_source_file na1131.cif
_cod_data_source_block na1131b
_cod_depositor_comments
;
 Adding the _atom_site_type_symbol data item.

 Antanas Vaitkus,
 2017-01-19

The following automatic conversions were performed:

'_refine_ls_weighting_scheme' value '1/\s^2^(F)' was changed to
'calc'. New tag '_refine_ls_weighting_details' was created. The value
of the new tag was set to 'w = 1/\s^2^(F)'.

Automatic conversion script
Id: cif_fix_values 3143 2015-03-26 13:38:13Z robertas 
;
_cod_original_cell_volume 1361.6(3)
_cod_original_sg_symbol_H-M 'P 21/c'
_cod_database_code 2003823

loop_
_symmetry_equiv_pos_as_xyz
x,y,z
x,1/2-y,1/2+z
-x,-y,-z
-x,1/2+y,1/2-z

loop_
_atom_site_label
_atom_site_type_symbol
_atom_site_fract_x
_atom_site_fract_y
_atom_site_fract_z
_atom_site_B_iso_or_equiv
Cl1 Cl .1304(1) .02895(5) .3133(2) 4.02(2)
Cl2 Cl .8643(1) .17076(5) .4406(2) 4.25(2)
O1 O .6448(3) .0055(1) .8771(4) 3.96(7)
O2 O .3738(4) -.0571(2) .6540(6) 6.0(1)
N1 N .3954(2) .1015(1) .8387(5) 2.89(7)
N2 N .5339(3) .1251(1) .8732(5) 2.92(7)
N3 N .1553(3) .1166(2) .7993(5) 2.99(7)
N4 N .1482(3) .0517(2) .7680(5) 3.27(7)
N5 N .7044(3) .1999(2) .9007(5) 3.33(7)
N6 N .8038(4) .1505(2) .9191(6) 4.36(9)
C1 C .2932(4) .1419(2) .8208(5) 2.54(8)
C2 C .3127(4) .2073(2) .8316(5) 2.48(7)
C3 C .2004(4) .2501(2) .8151(6) 2.88(8)
C4 C .2266(4) .3120(2) .8224(6) 3.24(9)
C5 C .3672(4) .3347(2) .8475(6) 3.31(9)
C6 C .4796(4) .2935(2) .8671(5) 2.96(8)
C7 C .4546(4) .2304(2) .8589(5) 2.53(7)
C8 C .5668(4) .1843(2) .8791(5) 2.60(8)
H01A H .691(5) .002(3) .791(7) 5(1)
H01B H .578(5) -.016(3) .828(8) 5(1)
HN2 H .601(5) .085(2) .879(7) 3(1)
H02A H .334(5) -.094(2) .660(8) 5(1)
H02B H .319(5) -.030(3) .591(8) 5(1)
H3 H .110(4) .234(2) .807(6) 1.8(9)
HN3 H .0733 .1355 .7039 0
H4 H .156(4) .349(2) .818(6) 2(1)
HN4C H .070(4) .040(2) .766(6) 1.4(9)
HN4A H .159(5) .039(2) .656(7) 3(1)
HN4B H .231(5) .029(2) .876(7) 4(1)
HN5 H .732(4) .243(2) .913(5) 0.8(8)
H5 H .378(4) .384(2) .847(5) 0.6(8)
H6 H .569(4) .309(2) .880(6) 1.4(9)
HN6A H .841(7) .153(3) .81(1) 9(2)
HN6B H .856(5) .146(2) 1.033(7) 3(1)

loop_
_geom_angle_atom_site_label_1
_geom_angle_atom_site_label_2
_geom_angle_atom_site_label_3
_geom_angle
_geom_angle_publ_flag
N2 N1 C1 116.0(3) no
N1 N2 C8 125.2(3) no
N4 N3 C1 112.6(3) no
N6 N5 C8 116.6(3) no
N1 C1 N3 115.0(3) no
N1 C1 C2 125.4(3) no
N3 C1 C2 119.5(3) no
C1 C2 C3 124.3(3) no
C1 C2 C7 117.4(3) no
C3 C2 C7 118.3(3) no
C2 C3 C4 120.9(4) no
C3 C4 C5 120.5(4) no
C4 C5 C6 119.5(4) no
C5 C6 C7 120.7(4) no
C2 C7 C6 120.1(3) no
C2 C7 C8 116.1(3) no
C6 C7 C8 123.9(3) no
N2 C8 N5 118.1(3) no
N2 C8 C7 119.8(3) no
N5 C8 C7 122.1(3) no

loop_
_geom_bond_atom_site_label_1
_geom_bond_atom_site_label_2
_geom_bond_distance
_geom_bond_publ_flag
N1 N2 1.379(4) no
N1 C1 1.296(5) no
N2 C8 1.313(5) no
N3 N4 1.415(5) no
N3 C1 1.410(5) no
N5 N6 1.415(5) no
N5 C8 1.340(5) no
C1 C2 1.421(5) no
C2 C3 1.407(5) no
C2 C7 1.418(5) no
C3 C4 1.357(6) no
C4 C5 1.408(6) no
C5 C6 1.380(6) no
C6 C7 1.381(5) no
C7 C8 1.448(5) no
